data_7701188
loop_
_publ_author_name
'Vivancos, \'Angela'
'Poveda, Dionisio'
'Mu\~noz, Alonso'
'Moreno, Julia'
'Bautista, Delia'
'Gonz\'alez-Herrero, Pablo'

_publ_section_title
;
 Selective synthesis, reactivity and luminescence of unsymmetrical
 bis-cyclometalated Pt(iv) complexes.
;
_journal_issue 38
_journal_name_full 'Dalton transactions (Cambridge, England : 2003)'
_journal_page_first 14367
_journal_page_last 14382
_journal_paper_doi 10.1039/c9dt02431j
_journal_volume 48
_journal_year 2019
_chemical_formula_sum 'C41.5 H31 Cl F3 N3 O3 Pt S'
_chemical_formula_weight 939.29
_space_group_crystal_system monoclinic
_space_group_IT_number 15
_space_group_name_Hall '-C 2yc'
_space_group_name_H-M_alt 'C 1 2/c 1'
_symmetry_space_group_name_Hall '-C 2yc'
_symmetry_space_group_name_H-M 'C 1 2/c 1'
_atom_sites_solution_hydrogens geom
_audit_creation_method SHELXL-2018/1
_audit_update_record
;
2019-05-01 deposited with the CCDC.    2019-09-10 downloaded from the CCDC.
;
_cell_angle_alpha 90
_cell_angle_beta 119.3470(10)
_cell_angle_gamma 90
_cell_formula_units_Z 8
_cell_length_a 24.4833(11)
_cell_length_b 15.2726(7)
_cell_length_c 21.6707(15)
_cell_measurement_reflns_used 9428
_cell_measurement_temperature 100(2)
_cell_measurement_theta_max 30.42
_cell_measurement_theta_min 2.30
_cell_volume 7063.3(7)
_computing_cell_refinement 'SAINT V8.38A (Bruker AXS Inc.)'
_computing_data_collection 'APEX3 2017.3 (Bruker AXS Inc.)'
_computing_data_reduction 'SAINT V8.38A (Bruker AXS Inc.)'
_computing_molecular_graphics 'Bruker SHELXTL'
_computing_publication_material 'Bruker SHELXTL'
_computing_structure_refinement 'SHELXL-2018/1 (Sheldrick, 2018)'
_computing_structure_solution 'SHELXT 2014/5 (Sheldrick, 2014)'
_diffrn_ambient_temperature 100(2)
_diffrn_detector_area_resol_mean 10.4167
_diffrn_measured_fraction_theta_full 1.000
_diffrn_measured_fraction_theta_max 1.000
_diffrn_measurement_device_type 'Bruker D8 QUEST'
_diffrn_measurement_method '\w-scans and phi scans'
_diffrn_radiation_type MoK\a
_diffrn_radiation_wavelength 0.71073
_diffrn_reflns_av_R_equivalents 0.0472
_diffrn_reflns_av_unetI/netI 0.0199
_diffrn_reflns_Laue_measured_fraction_full 1.000
_diffrn_reflns_Laue_measured_fraction_max 1.000
_diffrn_reflns_limit_h_max 31
_diffrn_reflns_limit_h_min -31
_diffrn_reflns_limit_k_max 19
_diffrn_reflns_limit_k_min -19
_diffrn_reflns_limit_l_max 27
_diffrn_reflns_limit_l_min -27
_diffrn_reflns_number 101978
_diffrn_reflns_point_group_measured_fraction_full 1.000
_diffrn_reflns_point_group_measured_fraction_max 1.000
_diffrn_reflns_theta_full 25.242
_diffrn_reflns_theta_max 27.103
_diffrn_reflns_theta_min 1.908
_diffrn_source 'high brilliance microfocus sealed tube '
_exptl_absorpt_coefficient_mu 4.170
_exptl_absorpt_correction_T_max 0.7461
_exptl_absorpt_correction_T_min 0.5333
_exptl_absorpt_correction_type multi-scan
_exptl_absorpt_process_details SADABS-2016/2
_exptl_crystal_colour colourless
_exptl_crystal_density_diffrn 1.767
_exptl_crystal_description lath
_exptl_crystal_F_000 3704
_exptl_crystal_size_max 0.230
_exptl_crystal_size_mid 0.150
_exptl_crystal_size_min 0.030
_refine_diff_density_max 1.494
_refine_diff_density_min -1.210
_refine_diff_density_rms 0.098
_refine_ls_extinction_method none
_refine_ls_goodness_of_fit_ref 1.042
_refine_ls_hydrogen_treatment constr
_refine_ls_matrix_type full
_refine_ls_number_parameters 608
_refine_ls_number_reflns 7795
_refine_ls_number_restraints 383
_refine_ls_restrained_S_all 1.034
_refine_ls_R_factor_all 0.0314
_refine_ls_R_factor_gt 0.0232
_refine_ls_shift/su_max 0.005
_refine_ls_shift/su_mean 0.000
_refine_ls_structure_factor_coef Fsqd
_refine_ls_weighting_details 'w=1/[\s^2^(Fo^2^)+(0.0271P)^2^+30.7646P] where P=(Fo^2^+2Fc^2^)/3'
_refine_ls_weighting_scheme calc
_refine_ls_wR_factor_gt 0.0558
_refine_ls_wR_factor_ref 0.0593
_reflns_Friedel_coverage 0.000
_reflns_number_gt 6722
_reflns_number_total 7795
_reflns_threshold_expression 'I > 2\s(I)'
_cod_data_source_file c9dt02431j2.cif
_cod_data_source_block am4_28c_0msp_a
_cod_depositor_comments 'Adding full bibliography for 7701188--7701194.cif.'
_cod_original_formula_sum 'C41.50 H31 Cl F3 N3 O3 Pt S'
_cod_database_code 7701188
_shelx_shelxl_version_number 2018/1
_shelx_space_group_comment
;
The symmetry employed for this shelxl refinement is uniquely defined
by the following loop, which should always be used as a source of
symmetry information in preference to the above space-group names.
They are only intended as comments.
;
_shelx_estimated_absorpt_t_min 0.447
_shelx_estimated_absorpt_t_max 0.885

loop_
_space_group_symop_operation_xyz
'x, y, z'
'-x, y, -z+1/2'
'x+1/2, y+1/2, z'
'-x+1/2, y+1/2, -z+1/2'
'-x, -y, -z'
'x, -y, z-1/2'
'-x+1/2, -y+1/2, -z'
'x+1/2, -y+1/2, z-1/2'

loop_
_atom_site_label
_atom_site_type_symbol
_atom_site_fract_x
_atom_site_fract_y
_atom_site_fract_z
_atom_site_U_iso_or_equiv
_atom_site_adp_type
_atom_site_occupancy
_atom_site_site_symmetry_order
_atom_site_calc_flag
_atom_site_refinement_flags_posn
_atom_site_refinement_flags_adp
_atom_site_refinement_flags_occupancy
_atom_site_disorder_assembly
_atom_site_disorder_group
Pt1 Pt 0.33737(2) 0.44748(2) 0.84007(2) 0.01623(4) Uani 1 1 d . . . . .
N1 N 0.26167(13) 0.51859(17) 0.76976(13) 0.0222(6) Uani 1 1 d . . . . .
N2 N 0.41289(12) 0.36784(16) 0.90129(13) 0.0168(5) Uani 1 1 d . . . . .
N3 N 0.32007(12) 0.51987(16) 0.91413(13) 0.0171(5) Uani 1 1 d . . . . .
C1 C 0.3478(10) 0.7316(18) 0.8049(16) 0.017(3) Uani 0.33(3) 1 d D U P A 1
H1 H 0.320612 0.764731 0.815484 0.020 Uiso 0.33(3) 1 calc R U P A 1
C2 C 0.4049(10) 0.7704(16) 0.8229(14) 0.023(3) Uani 0.33(3) 1 d D U P A 1
H2 H 0.413837 0.826535 0.844643 0.027 Uiso 0.33(3) 1 calc R U P A 1
C3 C 0.4490(10) 0.7309(12) 0.8106(14) 0.019(3) Uani 0.33(3) 1 d D U P A 1
C12 C 0.5128(8) 0.7682(14) 0.8354(13) 0.025(4) Uani 0.33(3) 1 d D U P A 1
H12A H 0.539848 0.753983 0.885497 0.038 Uiso 0.33(3) 1 calc R U P A 1
H12B H 0.509787 0.831934 0.829368 0.038 Uiso 0.33(3) 1 calc R U P A 1
H12C H 0.530689 0.743171 0.807528 0.038 Uiso 0.33(3) 1 calc R U P A 1
C1' C 0.3285(8) 0.7302(8) 0.7990(8) 0.028(2) Uani 0.67(3) 1 d D U P A 2
H1' H 0.295540 0.756359 0.803777 0.033 Uiso 0.67(3) 1 calc R U P A 2
C2' C 0.3844(8) 0.7726(8) 0.8187(7) 0.036(3) Uani 0.67(3) 1 d D U P A 2
H2' H 0.391110 0.829077 0.839511 0.044 Uiso 0.67(3) 1 calc R U P A 2
C3' C 0.4311(8) 0.7349(6) 0.8089(8) 0.037(3) Uani 0.67(3) 1 d D U P A 2
C12' C 0.4927(9) 0.7816(11) 0.8336(7) 0.063(4) Uani 0.67(3) 1 d D U P A 2
H12D H 0.489953 0.819101 0.795447 0.094 Uiso 0.67(3) 1 calc R U P A 2
H12E H 0.526152 0.738369 0.846239 0.094 Uiso 0.67(3) 1 calc R U P A 2
H12F H 0.502058 0.817577 0.875021 0.094 Uiso 0.67(3) 1 calc R U P A 2
C4 C 0.42525(18) 0.6511(2) 0.77783(18) 0.0349(9) Uani 1 1 d D . . . .
H4 H 0.453575 0.618374 0.764869 0.042 Uiso 1 1 calc R U . A 1
C5 C 0.36908(17) 0.6079(2) 0.75962(17) 0.0265(7) Uani 1 1 d . . . . .
H5 H 0.361356 0.548443 0.737548 0.032 Uiso 1 1 calc R U . . .
C6 C 0.32399(18) 0.6462(2) 0.77169(16) 0.0271(7) Uani 1 1 d . . . . .
C7 C 0.26323(17) 0.6029(2) 0.75027(17) 0.0252(7) Uani 1 1 d . . . . .
C8 C 0.20728(19) 0.6474(2) 0.70776(19) 0.0344(9) Uani 1 1 d . . . . .
H8 H 0.208438 0.706557 0.695007 0.041 Uiso 1 1 calc R U . . .
C9 C 0.15092(19) 0.6065(3) 0.6843(2) 0.0378(9) Uani 1 1 d . . . . .
H9 H 0.112963 0.637192 0.655679 0.045 Uiso 1 1 calc R U . . .
C10 C 0.14960(18) 0.5207(3) 0.70261(19) 0.0354(9) Uani 1 1 d . . . . .
H10 H 0.110931 0.490554 0.685817 0.042 Uiso 1 1 calc R U . . .
C11 C 0.20547(16) 0.4793(2) 0.74571(17) 0.0285(8) Uani 1 1 d . . . . .
H11 H 0.204480 0.420362 0.759186 0.034 Uiso 1 1 calc R U . . .
C21 C 0.34222(15) 0.3850(2) 0.76268(16) 0.0207(6) Uani 1 1 d . . . . .
C22 C 0.30198(17) 0.3936(2) 0.68987(17) 0.0266(7) Uani 1 1 d . . . . .
H22 H 0.267028 0.431980 0.672976 0.032 Uiso 1 1 calc R U . . .
C23 C 0.31271(18) 0.3465(2) 0.64212(18) 0.0314(8) Uani 1 1 d . . . . .
H23 H 0.284555 0.352385 0.592822 0.038 Uiso 1 1 calc R U . . .
C24 C 0.36389(19) 0.2911(2) 0.66516(19) 0.0338(8) Uani 1 1 d . . . . .
H24 H 0.371183 0.259980 0.631928 0.041 Uiso 1 1 calc R U . . .
C25 C 0.40393(18) 0.2817(2) 0.73650(19) 0.0287(8) Uani 1 1 d . . . . .
H25 H 0.439267 0.244120 0.752771 0.034 Uiso 1 1 calc R U . . .
C26 C 0.39281(15) 0.3272(2) 0.78521(17) 0.0214(7) Uani 1 1 d . . . . .
C27 C 0.43169(15) 0.31847(19) 0.86216(17) 0.0197(6) Uani 1 1 d . . . . .
C28 C 0.48414(16) 0.2650(2) 0.89385(18) 0.0249(7) Uani 1 1 d . . . . .
H28 H 0.496012 0.231497 0.865356 0.030 Uiso 1 1 calc R U . . .
C29 C 0.51885(16) 0.2602(2) 0.96611(19) 0.0267(7) Uani 1 1 d . . . . .
H29 H 0.555075 0.224235 0.988458 0.032 Uiso 1 1 calc R U . . .
C30 C 0.49974(15) 0.3091(2) 1.00542(18) 0.0241(7) Uani 1 1 d . . . . .
H30 H 0.523023 0.306581 1.055629 0.029 Uiso 1 1 calc R U . . .
C31 C 0.44713(14) 0.36208(19) 0.97301(16) 0.0188(6) Uani 1 1 d . . . . .
C32 C 0.43228(14) 0.4119(2) 1.02199(15) 0.0186(6) Uani 1 1 d . . . . .
C33 C 0.47957(15) 0.4664(2) 1.07161(16) 0.0210(7) Uani 1 1 d . . . . .
H33 H 0.517104 0.474499 1.069513 0.025 Uiso 1 1 calc R U . . .
C34 C 0.47214(16) 0.5085(2) 1.12349(17) 0.0242(7) Uani 1 1 d . . . . .
H34 H 0.504442 0.545462 1.156547 0.029 Uiso 1 1 calc R U . . .
C35 C 0.41803(16) 0.4970(2) 1.12760(16) 0.0226(7) Uani 1 1 d . . . . .
H35 H 0.412890 0.526016 1.163206 0.027 Uiso 1 1 calc R U . . .
C36 C 0.37104(16) 0.44239(19) 1.07881(16) 0.0207(6) Uani 1 1 d . . . . .
H36 H 0.333855 0.434174 1.081618 0.025 Uiso 1 1 calc R U . . .
C37 C 0.37763(15) 0.39965(19) 1.02607(15) 0.0184(6) Uani 1 1 d . . . . .
C38 C 0.32318(15) 0.3466(2) 0.97355(15) 0.0189(6) Uani 1 1 d . . . . .
C39 C 0.32250(16) 0.2555(2) 0.97457(17) 0.0228(7) Uani 1 1 d . . . . .
H39 H 0.359459 0.224096 1.005391 0.027 Uiso 1 1 calc R U . . .
C40 C 0.26748(17) 0.2105(2) 0.93028(18) 0.0275(8) Uani 1 1 d . . . . .
H40 H 0.267300 0.148283 0.929934 0.033 Uiso 1 1 calc R U . . .
C41 C 0.21326(17) 0.2559(2) 0.88695(18) 0.0273(8) Uani 1 1 d . . . . .
H41 H 0.175493 0.224728 0.858499 0.033 Uiso 1 1 calc R U . . .
C42 C 0.21347(16) 0.3467(2) 0.88458(17) 0.0261(7) Uani 1 1 d . . . . .
H42 H 0.176045 0.377740 0.854599 0.031 Uiso 1 1 calc R U . . .
C43 C 0.26908(15) 0.3921(2) 0.92658(16) 0.0208(6) Uani 1 1 d . . . . .
C44 C 0.27378(15) 0.4892(2) 0.92565(15) 0.0194(6) Uani 1 1 d . . . . .
C45 C 0.23779(15) 0.5449(2) 0.94115(17) 0.0238(7) Uani 1 1 d . . . . .
H45 H 0.203774 0.522860 0.945942 0.029 Uiso 1 1 calc R U . . .
C46 C 0.25189(16) 0.6335(2) 0.94963(17) 0.0254(7) Uani 1 1 d . . . . .
H46 H 0.226788 0.673081 0.958765 0.030 Uiso 1 1 calc R U . . .
C47 C 0.30264(16) 0.6635(2) 0.94469(16) 0.0231(7) Uani 1 1 d . . . . .
H47 H 0.315051 0.723093 0.954058 0.028 Uiso 1 1 calc R U . . .
C48 C 0.33511(15) 0.6055(2) 0.92592(15) 0.0199(6) Uani 1 1 d . . . . .
H48 H 0.369339 0.626554 0.921120 0.024 Uiso 1 1 calc R U . . .
Cl1 Cl 0.06707(12) 0.55725(15) 0.27620(15) 0.0577(6) Uani 0.5 1 d D . P B -1
Cl2 Cl -0.01263(15) 0.4116(2) 0.2621(2) 0.0768(9) Uani 0.5 1 d D . P B -1
C91 C 0.0662(4) 0.4452(6) 0.2968(5) 0.057(3) Uani 0.5 1 d D . P B -1
H91A H 0.086846 0.409654 0.275867 0.068 Uiso 0.5 1 calc R U P B -1
H91B H 0.089317 0.436719 0.348782 0.068 Uiso 0.5 1 calc R U P B -1
C99 C 0.0683(4) 0.5067(6) 0.4482(6) 0.047(2) Uani 0.539(9) 1 d D U P C 1
F1 F 0.0894(3) 0.5375(4) 0.4053(4) 0.0567(18) Uani 0.539(9) 1 d D U P C 1
F2 F 0.0156(2) 0.4618(4) 0.4067(4) 0.063(2) Uani 0.539(9) 1 d D U P C 1
F3 F 0.0524(4) 0.5791(3) 0.4732(5) 0.082(3) Uani 0.539(9) 1 d D U P C 1
S1 S 0.1295(2) 0.4401(3) 0.52077(17) 0.0221(8) Uani 0.539(9) 1 d D U P C 1
O1 O 0.1356(8) 0.3701(9) 0.4817(7) 0.032(2) Uani 0.539(9) 1 d D U P C 1
O2 O 0.1785(7) 0.5024(11) 0.5529(9) 0.056(5) Uani 0.539(9) 1 d D U P C 1
O3 O 0.0960(4) 0.4214(5) 0.5600(3) 0.0402(18) Uani 0.539(9) 1 d D U P C 1
C99' C 0.0704(4) 0.5008(6) 0.4815(5) 0.039(2) Uani 0.461(9) 1 d D U P C 2
F1' F 0.0749(4) 0.5511(5) 0.4325(4) 0.059(2) Uani 0.461(9) 1 d D U P C 2
F2' F 0.0161(3) 0.4567(5) 0.4467(5) 0.057(2) Uani 0.461(9) 1 d D U P C 2
F3' F 0.0671(3) 0.5580(5) 0.5259(3) 0.061(3) Uani 0.461(9) 1 d D . P C 2
S1' S 0.1363(4) 0.4303(6) 0.5261(4) 0.054(2) Uani 0.461(9) 1 d D U P C 2
O1' O 0.1313(11) 0.3784(11) 0.4658(8) 0.042(4) Uani 0.461(9) 1 d D U P C 2
O2' O 0.1884(7) 0.4903(12) 0.5539(10) 0.037(3) Uani 0.461(9) 1 d D U P C 2
O3' O 0.1273(4) 0.3815(5) 0.5755(3) 0.0366(18) Uani 0.461(9) 1 d D . P C 2

loop_
_atom_site_aniso_label
_atom_site_aniso_U_11
_atom_site_aniso_U_22
_atom_site_aniso_U_33
_atom_site_aniso_U_23
_atom_site_aniso_U_13
_atom_site_aniso_U_12
Pt1 0.02186(7) 0.01089(6) 0.01191(6) 0.00082(4) 0.00517(5) -0.00112(5)
N1 0.0305(15) 0.0164(13) 0.0135(12) 0.0009(10) 0.0060(11) 0.0035(11)
N2 0.0208(13) 0.0113(12) 0.0165(12) 0.0005(9) 0.0077(10) -0.0034(10)
N3 0.0209(13) 0.0147(12) 0.0109(11) 0.0013(10) 0.0041(10) -0.0013(10)
C1 0.015(8) 0.020(5) 0.017(7) 0.002(4) 0.009(7) 0.002(5)
C2 0.019(7) 0.023(6) 0.019(6) 0.006(5) 0.004(6) -0.007(5)
C3 0.011(7) 0.030(5) 0.010(5) 0.010(4) 0.001(6) -0.005(4)
C12 0.011(6) 0.032(7) 0.023(6) 0.000(5) 0.001(6) -0.010(5)
C1' 0.048(7) 0.016(3) 0.014(4) 0.002(2) 0.011(6) -0.005(5)
C2' 0.060(8) 0.021(3) 0.013(3) -0.002(2) 0.007(5) -0.019(5)
C3' 0.036(7) 0.036(4) 0.018(3) 0.007(3) -0.003(5) -0.025(4)
C12' 0.056(8) 0.075(8) 0.031(4) 0.005(5) 0.000(6) -0.049(7)
C4 0.040(2) 0.0281(18) 0.0202(17) 0.0113(14) 0.0017(15) -0.0077(16)
C5 0.0353(18) 0.0158(15) 0.0175(15) 0.0063(12) 0.0043(14) -0.0019(13)
C6 0.048(2) 0.0154(15) 0.0134(14) 0.0040(12) 0.0113(14) 0.0018(14)
C7 0.043(2) 0.0172(16) 0.0161(15) 0.0018(12) 0.0146(15) 0.0073(14)
C8 0.056(2) 0.0234(18) 0.0288(18) 0.0079(15) 0.0247(18) 0.0184(17)
C9 0.041(2) 0.035(2) 0.0292(19) 0.0052(16) 0.0110(17) 0.0221(18)
C10 0.031(2) 0.033(2) 0.0275(19) -0.0045(16) 0.0030(16) 0.0070(16)
C11 0.0306(19) 0.0216(16) 0.0192(16) -0.0016(13) 0.0013(14) 0.0024(14)
C21 0.0290(17) 0.0123(14) 0.0187(15) -0.0025(12) 0.0101(13) -0.0072(12)
C22 0.0351(19) 0.0223(17) 0.0188(16) -0.0016(13) 0.0105(14) -0.0056(14)
C23 0.042(2) 0.0330(19) 0.0166(15) -0.0079(14) 0.0128(15) -0.0158(17)
C24 0.047(2) 0.032(2) 0.0288(19) -0.0121(15) 0.0238(18) -0.0117(17)
C25 0.037(2) 0.0230(17) 0.0314(19) -0.0068(14) 0.0210(16) -0.0052(15)
C26 0.0269(17) 0.0142(15) 0.0231(16) -0.0027(12) 0.0124(14) -0.0078(12)
C27 0.0247(16) 0.0120(14) 0.0240(16) -0.0019(12) 0.0132(13) -0.0052(12)
C28 0.0295(18) 0.0150(15) 0.0326(18) -0.0021(13) 0.0171(15) -0.0015(13)
C29 0.0232(17) 0.0216(16) 0.0333(19) 0.0039(14) 0.0123(15) 0.0029(13)
C30 0.0232(16) 0.0243(17) 0.0219(16) 0.0061(13) 0.0088(13) 0.0005(13)
C31 0.0207(15) 0.0142(14) 0.0186(15) 0.0032(11) 0.0075(12) -0.0023(12)
C32 0.0218(15) 0.0158(14) 0.0146(14) 0.0060(11) 0.0060(12) 0.0024(12)
C33 0.0221(16) 0.0172(15) 0.0180(15) 0.0046(12) 0.0054(13) -0.0011(12)
C34 0.0280(17) 0.0162(15) 0.0176(15) 0.0016(12) 0.0029(13) -0.0038(13)
C35 0.0317(18) 0.0172(15) 0.0158(15) -0.0014(12) 0.0093(14) -0.0006(13)
C36 0.0266(16) 0.0158(14) 0.0191(15) 0.0032(12) 0.0107(13) 0.0003(13)
C37 0.0242(16) 0.0116(14) 0.0140(14) 0.0045(11) 0.0052(12) -0.0003(12)
C38 0.0265(16) 0.0181(15) 0.0164(14) -0.0017(12) 0.0138(13) -0.0055(13)
C39 0.0341(18) 0.0178(15) 0.0252(16) -0.0017(13) 0.0213(15) -0.0029(13)
C40 0.044(2) 0.0180(16) 0.0322(19) -0.0101(14) 0.0279(17) -0.0117(15)
C41 0.0352(19) 0.0290(18) 0.0229(16) -0.0113(14) 0.0184(15) -0.0171(15)
C42 0.0285(17) 0.0301(18) 0.0172(15) -0.0028(14) 0.0093(13) -0.0107(15)
C43 0.0290(17) 0.0170(15) 0.0159(15) -0.0006(12) 0.0107(13) -0.0054(13)
C44 0.0212(16) 0.0177(15) 0.0123(14) 0.0007(12) 0.0027(12) -0.0028(12)
C45 0.0213(16) 0.0272(17) 0.0185(15) 0.0037(13) 0.0064(13) 0.0000(13)
C46 0.0314(18) 0.0230(17) 0.0193(16) 0.0022(13) 0.0105(14) 0.0075(14)
C47 0.0332(18) 0.0164(15) 0.0160(15) 0.0001(12) 0.0092(13) 0.0002(13)
C48 0.0232(16) 0.0168(15) 0.0138(14) 0.0012(11) 0.0044(12) -0.0029(12)
Cl1 0.0606(15) 0.0411(12) 0.0777(17) -0.0030(11) 0.0387(13) -0.0019(11)
Cl2 0.067(2) 0.0669(17) 0.107(3) 0.0038(17) 0.0511(17) -0.0122(14)
C91 0.046(5) 0.071(7) 0.041(5) 0.004(5) 0.012(4) -0.006(5)
C99 0.032(4) 0.057(5) 0.058(6) 0.028(4) 0.025(4) 0.010(4)
F1 0.050(3) 0.059(4) 0.070(4) 0.037(3) 0.037(3) 0.018(3)
F2 0.032(3) 0.086(4) 0.068(5) 0.018(4) 0.021(3) 0.000(2)
F3 0.101(5) 0.044(3) 0.146(9) 0.032(4) 0.097(6) 0.035(3)
S1 0.0298(16) 0.0289(15) 0.0083(10) -0.0001(10) 0.0100(9) -0.0189(13)
O1 0.032(4) 0.019(3) 0.054(5) 0.003(4) 0.029(4) -0.003(3)
O2 0.054(7) 0.053(7) 0.044(6) -0.001(5) 0.010(5) -0.035(7)
O3 0.056(4) 0.044(4) 0.032(3) -0.005(3) 0.030(3) -0.021(3)
C99' 0.039(4) 0.038(5) 0.039(5) -0.002(3) 0.020(4) 0.012(3)
F1' 0.075(5) 0.047(4) 0.048(4) 0.021(3) 0.024(3) 0.030(4)
F2' 0.024(3) 0.080(5) 0.057(5) -0.017(4) 0.012(3) 0.007(3)
F3' 0.051(3) 0.080(5) 0.035(4) -0.019(3) 0.007(3) 0.042(3)
S1' 0.038(2) 0.048(3) 0.077(4) -0.002(2) 0.029(2) -0.0075(19)
O1' 0.052(7) 0.028(6) 0.061(7) 0.002(5) 0.040(7) 0.001(4)
O2' 0.034(5) 0.038(5) 0.039(6) 0.001(4) 0.019(4) -0.010(4)
O3' 0.041(4) 0.037(4) 0.032(3) 0.007(3) 0.018(3) -0.004(3)

loop_
_atom_type_symbol
_atom_type_description
_atom_type_scat_dispersion_real
_atom_type_scat_dispersion_imag
_atom_type_scat_source
C C 0.0033 0.0016 'International Tables Vol C Tables 4.2.6.8 and 6.1.1.4'
H H 0.0000 0.0000 'International Tables Vol C Tables 4.2.6.8 and 6.1.1.4'
F F 0.0171 0.0103 'International Tables Vol C Tables 4.2.6.8 and 6.1.1.4'
N N 0.0061 0.0033 'International Tables Vol C Tables 4.2.6.8 and 6.1.1.4'
O O 0.0106 0.0060 'International Tables Vol C Tables 4.2.6.8 and 6.1.1.4'
Pt Pt -1.7033 8.3905 'International Tables Vol C Tables 4.2.6.8 and 6.1.1.4'
S S 0.1246 0.1234 'International Tables Vol C Tables 4.2.6.8 and 6.1.1.4'
Cl Cl 0.1484 0.1585 'International Tables Vol C Tables 4.2.6.8 and 6.1.1.4'

loop_
_geom_angle_atom_site_label_1
_geom_angle_atom_site_label_2
_geom_angle_atom_site_label_3
_geom_angle
C21 Pt1 N1 91.92(12)
C21 Pt1 N2 81.59(12)
N1 Pt1 N2 173.47(10)
C21 Pt1 N3 172.67(11)
N1 Pt1 N3 81.09(10)
N2 Pt1 N3 105.36(10)
C11 N1 C7 118.6(3)
C11 N1 Pt1 115.6(2)
C7 N1 Pt1 125.5(2)
C31 N2 C27 117.7(3)
C31 N2 Pt1 129.0(2)
C27 N2 Pt1 113.1(2)
C48 N3 C44 118.3(3)
C48 N3 Pt1 120.2(2)
C44 N3 Pt1 116.5(2)
C2 C1 C6 128.5(17)
C2 C1 H1 115.7
C6 C1 H1 115.7
C3 C2 C1 122.5(18)
C3 C2 H2 118.7
C1 C2 H2 118.7
C2 C3 C4 108.2(15)
C2 C3 C12 123.1(14)
C4 C3 C12 128.5(16)
C3 C12 H12A 109.5
C3 C12 H12B 109.5
H12A C12 H12B 109.5
C3 C12 H12C 109.5
H12A C12 H12C 109.5
H12B C12 H12C 109.5
C2' C1' C6 115.0(10)
C2' C1' H1' 122.5
C6 C1' H1' 122.5
C1' C2' C3' 121.8(8)
C1' C2' H2' 119.1
C3' C2' H2' 119.1
C2' C3' C4 123.2(9)
C2' C3' C12' 120.4(9)
C4 C3' C12' 116.4(10)
C3' C12' H12D 109.5
C3' C12' H12E 109.5
H12D C12' H12E 109.5
C3' C12' H12F 109.5
H12D C12' H12F 109.5
H12E C12' H12F 109.5
C3 C4 C5 131.9(9)
C5 C4 C3' 114.6(8)
C3 C4 H4 114.0
C5 C4 H4 114.0
C6 C5 C4 120.9(3)
C6 C5 H5 119.5
C4 C5 H5 119.6
C5 C6 C1' 124.4(8)
C5 C6 C1 107.9(9)
C5 C6 C7 121.7(3)
C1' C6 C7 113.7(8)
C1 C6 C7 130.5(8)
N1 C7 C8 119.8(3)
N1 C7 C6 120.1(3)
C8 C7 C6 120.0(3)
C9 C8 C7 120.6(3)
C9 C8 H8 119.7
C7 C8 H8 119.7
C8 C9 C10 119.4(3)
C8 C9 H9 120.3
C10 C9 H9 120.3
C11 C10 C9 118.6(4)
C11 C10 H10 120.7
C9 C10 H10 120.7
N1 C11 C10 123.0(3)
N1 C11 H11 118.5
C10 C11 H11 118.5
C22 C21 C26 117.8(3)
C22 C21 Pt1 127.4(3)
C26 C21 Pt1 114.7(2)
C23 C22 C21 120.5(3)
C23 C22 H22 119.8
C21 C22 H22 119.8
C22 C23 C24 121.1(3)
C22 C23 H23 119.5
C24 C23 H23 119.5
C25 C24 C23 119.3(3)
C25 C24 H24 120.3
C23 C24 H24 120.3
C24 C25 C26 120.1(3)
C24 C25 H25 119.9
C26 C25 H25 119.9
C25 C26 C21 121.1(3)
C25 C26 C27 123.8(3)
C21 C26 C27 115.1(3)
N2 C27 C28 121.8(3)
N2 C27 C26 115.2(3)
C28 C27 C26 123.0(3)
C29 C28 C27 120.1(3)
C29 C28 H28 119.9
C27 C28 H28 119.9
C28 C29 C30 118.1(3)
C28 C29 H29 121.0
C30 C29 H29 121.0
C29 C30 C31 121.1(3)
C29 C30 H30 119.4
C31 C30 H30 119.4
N2 C31 C30 121.1(3)
N2 C31 C32 123.5(3)
C30 C31 C32 115.4(3)
C37 C32 C33 119.2(3)
C37 C32 C31 123.6(3)
C33 C32 C31 116.8(3)
C34 C33 C32 120.7(3)
C34 C33 H33 119.6
C32 C33 H33 119.6
C35 C34 C33 120.4(3)
C35 C34 H34 119.8
C33 C34 H34 119.8
C34 C35 C36 119.2(3)
C34 C35 H35 120.4
C36 C35 H35 120.4
C37 C36 C35 121.2(3)
C37 C36 H36 119.4
C35 C36 H36 119.4
C36 C37 C32 119.3(3)
C36 C37 C38 117.4(3)
C32 C37 C38 123.3(3)
C39 C38 C43 119.7(3)
C39 C38 C37 122.8(3)
C43 C38 C37 117.2(3)
C38 C39 C40 119.8(3)
C38 C39 H39 120.1
C40 C39 H39 120.1
C41 C40 C39 120.3(3)
C41 C40 H40 119.9
C39 C40 H40 119.9
C40 C41 C42 120.5(3)
C40 C41 H41 119.7
C42 C41 H41 119.7
C41 C42 C43 119.5(3)
C41 C42 H42 120.3
C43 C42 H42 120.3
C42 C43 C38 120.1(3)
C42 C43 C44 122.9(3)
C38 C43 C44 117.0(3)
N3 C44 C45 121.5(3)
N3 C44 C43 115.0(3)
C45 C44 C43 123.2(3)
C44 C45 C46 119.1(3)
C44 C45 H45 120.4
C46 C45 H45 120.4
C47 C46 C45 119.4(3)
C47 C46 H46 120.3
C45 C46 H46 120.3
C46 C47 C48 118.8(3)
C46 C47 H47 120.6
C48 C47 H47 120.6
N3 C48 C47 122.4(3)
N3 C48 H48 118.8
C47 C48 H48 118.8
Cl2 C91 Cl1 108.5(6)
Cl2 C91 H91A 110.0
Cl1 C91 H91A 110.0
Cl2 C91 H91B 110.0
Cl1 C91 H91B 110.0
H91A C91 H91B 108.4
F2 C99 F1 106.3(7)
F2 C99 F3 108.1(7)
F1 C99 F3 105.8(8)
F2 C99 S1 113.5(6)
F1 C99 S1 110.6(5)
F3 C99 S1 112.1(7)
O1 S1 O2 119.1(7)
O1 S1 O3 116.9(6)
O2 S1 O3 115.1(7)
O1 S1 C99 100.7(7)
O2 S1 C99 100.6(8)
O3 S1 C99 98.6(5)
F3' C99' F2' 109.9(7)
F3' C99' F1' 104.5(7)
F2' C99' F1' 106.3(8)
F3' C99' S1' 111.4(7)
F2' C99' S1' 112.7(7)
F1' C99' S1' 111.6(6)
O3' S1' O2' 117.1(8)
O3' S1' O1' 114.3(8)
O2' S1' O1' 112.5(8)
O3' S1' C99' 107.1(6)
O2' S1' C99' 102.9(10)
O1' S1' C99' 100.6(9)

loop_
_geom_bond_atom_site_label_1
_geom_bond_atom_site_label_2
_geom_bond_distance
Pt1 C21 1.983(3)
Pt1 N1 2.042(3)
Pt1 N2 2.062(3)
Pt1 N3 2.155(3)
N1 C11 1.350(5)
N1 C7 1.362(4)
N2 C31 1.360(4)
N2 C27 1.372(4)
N3 C48 1.348(4)
N3 C44 1.358(4)
C1 C2 1.386(13)
C1 C6 1.47(3)
C1 H1 0.9500
C2 C3 1.374(13)
C2 H2 0.9500
C3 C4 1.387(13)
C3 C12 1.493(14)
C12 H12A 0.9800
C12 H12B 0.9800
C12 H12C 0.9800
C1' C2' 1.379(9)
C1' C6 1.395(13)
C1' H1' 0.9500
C2' C3' 1.386(10)
C2' H2' 0.9500
C3' C4 1.420(9)
C3' C12' 1.510(9)
C12' H12D 0.9800
C12' H12E 0.9800
C12' H12F 0.9800
C4 C5 1.396(5)
C4 H4 1.0000
C5 C6 1.383(5)
C5 H5 1.0000
C6 C7 1.479(5)
C7 C8 1.396(5)
C8 C9 1.365(6)
C8 H8 0.9500
C9 C10 1.375(6)
C9 H9 0.9500
C10 C11 1.375(5)
C10 H10 0.9500
C11 H11 0.9500
C21 C22 1.398(4)
C21 C26 1.400(5)
C22 C23 1.387(5)
C22 H22 0.9500
C23 C24 1.387(6)
C23 H23 0.9500
C24 C25 1.374(5)
C24 H24 0.9500
C25 C26 1.397(5)
C25 H25 0.9500
C26 C27 1.466(4)
C27 C28 1.387(5)
C28 C29 1.369(5)
C28 H28 0.9500
C29 C30 1.376(5)
C29 H29 0.9500
C30 C31 1.385(4)
C30 H30 0.9500
C31 C32 1.489(4)
C32 C37 1.396(4)
C32 C33 1.403(4)
C33 C34 1.382(5)
C33 H33 0.9500
C34 C35 1.382(5)
C34 H34 0.9500
C35 C36 1.395(4)
C35 H35 0.9500
C36 C37 1.393(4)
C36 H36 0.9500
C37 C38 1.497(4)
C38 C39 1.391(4)
C38 C43 1.397(4)
C39 C40 1.393(5)
C39 H39 0.9500
C40 C41 1.379(5)
C40 H40 0.9500
C41 C42 1.389(5)
C41 H41 0.9500
C42 C43 1.396(4)
C42 H42 0.9500
C43 C44 1.488(4)
C44 C45 1.380(5)
C45 C46 1.385(5)
C45 H45 0.9500
C46 C47 1.377(5)
C46 H46 0.9500
C47 C48 1.378(5)
C47 H47 0.9500
C48 H48 0.9500
Cl1 C91 1.772(9)
Cl2 C91 1.770(9)
C91 H91A 0.9900
C91 H91B 0.9900
C99 F2 1.345(9)
C99 F1 1.350(9)
C99 F3 1.368(9)
C99 S1 1.855(10)
S1 O1 1.416(8)
S1 O2 1.419(8)
S1 O3 1.467(5)
C99' F3' 1.332(8)
C99' F2' 1.344(9)
C99' F1' 1.356(9)
C99' S1' 1.780(10)
S1' O3' 1.408(8)
S1' O2' 1.441(9)
S1' O1' 1.481(10)
